data_4510385
loop_
_publ_author_name
'Rossi, Patrizia'
'Macedi, Eleonora'
'Paoli, Paola'
'Bernazzani, Luca'
'Carignani, Elisa'
'Borsacchi, Silvia'
'Geppi, Marco'

_publ_section_title
;
 Solid--Solid Transition between Hydrated Racemic Compound and Anhydrous
 Conglomerate in Na-Ibuprofen: A Combined X-ray Diffraction, Solid-State
 NMR, Calorimetric, and Computational Study
;
_journal_issue 5
_journal_name_full 'Crystal Growth &amp; Design'
_journal_page_first 2441
_journal_paper_doi 10.1021/cg500161e
_journal_volume 14
_journal_year 2014
_chemical_formula_moiety '(C13 H17 O2)-, Na +, (H2 O) 2'
_chemical_formula_sum 'C13 H21 Na O4'
_chemical_formula_weight 264.29
_chemical_name_systematic
;
 ?
;
_space_group_IT_number 2
_symmetry_cell_setting triclinic
_symmetry_space_group_name_Hall '-P 1'
_symmetry_space_group_name_H-M 'P -1'
_atom_sites_solution_hydrogens geom
_atom_sites_solution_primary direct
_atom_sites_solution_secondary difmap
_audit_creation_method SHELXL-97
_cell_angle_alpha 82.940(9)
_cell_angle_beta 84.447(9)
_cell_angle_gamma 63.140(12)
_cell_formula_units_Z 2
_cell_length_a 5.7035(7)
_cell_length_b 5.9553(7)
_cell_length_c 23.535(2)
_cell_measurement_reflns_used 1612
_cell_measurement_temperature 15
_cell_measurement_theta_max 31.9572
_cell_measurement_theta_min 4.1333
_cell_volume 706.97(15)
_computing_cell_refinement
;
CrysAlisPro, Agilent Technologies,
Version 1.171.35.19 (release 27-10-2011 CrysAlis171 .NET)
(compiled Oct 27 2011,15:02:11)
;
_computing_data_collection
;
CrysAlisPro, Agilent Technologies,
Version 1.171.35.19 (release 27-10-2011 CrysAlis171 .NET)
(compiled Oct 27 2011,15:02:11)
;
_computing_data_reduction
;
CrysAlisPro, Agilent Technologies,
Version 1.171.35.19 (release 27-10-2011 CrysAlis171 .NET)
(compiled Oct 27 2011,15:02:11)
;
_computing_molecular_graphics 'ORTEP-3 (Farruggia, 1997)'
_computing_publication_material 'PARST97 (Nardelli, 1995)'
_computing_structure_refinement 'SHELXL-97 (Sheldrick, 1997)'
_computing_structure_solution 'SIR97 (Altomare, 1999)'
_diffrn_ambient_temperature 15
_diffrn_detector_area_resol_mean 16.4547
_diffrn_measured_fraction_theta_full 0.995
_diffrn_measured_fraction_theta_max 0.901
_diffrn_measurement_device_type 'Xcalibur, Sapphire3'
_diffrn_radiation_monochromator graphite
_diffrn_radiation_source 'Enhance (Mo) X-ray Source'
_diffrn_radiation_type MoK\a
_diffrn_radiation_wavelength 0.71073
_diffrn_reflns_av_R_equivalents 0.0549
_diffrn_reflns_av_sigmaI/netI 0.0967
_diffrn_reflns_limit_h_max 8
_diffrn_reflns_limit_h_min -8
_diffrn_reflns_limit_k_max 8
_diffrn_reflns_limit_k_min -7
_diffrn_reflns_limit_l_max 34
_diffrn_reflns_limit_l_min -33
_diffrn_reflns_number 8417
_diffrn_reflns_theta_full 25.00
_diffrn_reflns_theta_max 32.03
_diffrn_reflns_theta_min 4.14
_exptl_absorpt_coefficient_mu 0.116
_exptl_absorpt_correction_T_max 1.00000
_exptl_absorpt_correction_T_min 0.74092
_exptl_absorpt_correction_type multi-scan
_exptl_absorpt_process_details
;
CrysAlisPro, Agilent Technologies,
Version 1.171.35.19 (release 27-10-2011 CrysAlis171 .NET)
(compiled Oct 27 2011,15:02:11)
Empirical absorption correction using spherical harmonics,
 implemented in SCALE3 ABSPACK scaling algorithm.
;
_exptl_crystal_density_diffrn 1.242
_exptl_crystal_density_method 'not measured'
_exptl_crystal_F_000 284
_exptl_crystal_size_max 0.30
_exptl_crystal_size_mid 0.15
_exptl_crystal_size_min 0.14
_refine_diff_density_max 0.823
_refine_diff_density_min -0.439
_refine_diff_density_rms 0.092
_refine_ls_extinction_method none
_refine_ls_goodness_of_fit_ref 1.059
_refine_ls_hydrogen_treatment mixed
_refine_ls_matrix_type full
_refine_ls_number_parameters 174
_refine_ls_number_reflns 4437
_refine_ls_number_restraints 6
_refine_ls_restrained_S_all 1.059
_refine_ls_R_factor_all 0.1103
_refine_ls_R_factor_gt 0.0723
_refine_ls_shift/su_max 0.000
_refine_ls_shift/su_mean 0.000
_refine_ls_structure_factor_coef Fsqd
_refine_ls_weighting_details 'calc w=1/[\s^2^(Fo^2^)+(0.0822P)^2^+0.2787P] where P=(Fo^2^+2Fc^2^)/3'
_refine_ls_weighting_scheme calc
_refine_ls_wR_factor_gt 0.1689
_refine_ls_wR_factor_ref 0.1972
_reflns_number_gt 2917
_reflns_number_total 4437
_reflns_threshold_expression >2\s(I)
_cod_data_source_file cg500161e_si_001.cif
_cod_data_source_block RS-H15
_cod_depositor_comments 'Adding full bibliography for 4510385--4510388.cif.'
_cod_original_cell_volume 706.97(13)
_cod_original_sg_symbol_H-M P-1
_cod_database_code 4510385

loop_
_symmetry_equiv_pos_as_xyz
'x, y, z'
'-x, -y, -z'

loop_
_atom_site_label
_atom_site_type_symbol
_atom_site_fract_x
_atom_site_fract_y
_atom_site_fract_z
_atom_site_U_iso_or_equiv
_atom_site_adp_type
_atom_site_occupancy
_atom_site_symmetry_multiplicity
_atom_site_calc_flag
_atom_site_refinement_flags
_atom_site_disorder_assembly
_atom_site_disorder_group
Na1 Na -0.81817(17) 0.37589(16) 0.05797(4) 0.0117(2) Uani 1 1 d . . .
O1W O -0.7501(3) 0.3167(3) -0.04222(7) 0.0127(3) Uani 1 1 d D . .
H1WA H -0.724(5) 0.178(4) -0.0529(11) 0.015 Uiso 1 1 d D . .
H1WB H -0.608(4) 0.323(5) -0.0474(11) 0.015 Uiso 1 1 d D . .
O2W O -0.7460(3) 0.7339(3) 0.03319(7) 0.0126(3) Uani 1 1 d D . .
H2WA H -0.750(5) 0.787(5) -0.0016(7) 0.015 Uiso 1 1 d D . .
H2WB H -0.833(5) 0.865(4) 0.0515(9) 0.015 Uiso 1 1 d D . .
O1 O 0.0126(3) 0.1090(3) 0.10170(6) 0.0119(3) Uani 1 1 d . . .
O2 O -0.3795(3) 0.1491(3) 0.08160(6) 0.0118(3) Uani 1 1 d . . .
C1 C -0.2281(4) 0.1741(4) 0.11367(9) 0.0101(4) Uani 1 1 d . . .
C2 C -0.3393(4) 0.2836(4) 0.17117(9) 0.0109(4) Uani 1 1 d . . .
H2 H -0.2556 0.3935 0.1776 0.013 Uiso 1 1 calc R . .
C3 C -0.6369(4) 0.4473(4) 0.17343(9) 0.0146(4) Uani 1 1 d . . .
H3A H -0.6943 0.5113 0.2113 0.022 Uiso 1 1 calc R . .
H3B H -0.7252 0.3457 0.1665 0.022 Uiso 1 1 calc R . .
H3C H -0.6822 0.5897 0.1439 0.022 Uiso 1 1 calc R . .
C4 C -0.2550(4) 0.0679(4) 0.21833(9) 0.0112(4) Uani 1 1 d . . .
C5 C -0.3648(4) -0.1010(4) 0.22525(9) 0.0135(4) Uani 1 1 d . . .
H5 H -0.4913 -0.0838 0.1995 0.016 Uiso 1 1 calc R . .
C6 C -0.2918(4) -0.2943(4) 0.26932(9) 0.0138(4) Uani 1 1 d . . .
H6 H -0.3697 -0.4069 0.2732 0.017 Uiso 1 1 calc R . .
C7 C -0.1066(4) -0.3257(4) 0.30781(9) 0.0131(4) Uani 1 1 d . A .
C8 C 0.0069(4) -0.1592(4) 0.30025(9) 0.0140(4) Uani 1 1 d . . .
H8 H 0.1364 -0.1787 0.3255 0.017 Uiso 1 1 calc R . .
C9 C -0.0669(4) 0.0353(4) 0.25621(9) 0.0124(4) Uani 1 1 d . . .
H9 H 0.0122 0.1471 0.2520 0.015 Uiso 1 1 calc R . .
C10 C -0.0275(5) -0.5344(4) 0.35613(9) 0.0150(4) Uani 1 1 d . . .
H10A H 0.0730 -0.5011 0.3832 0.018 Uiso 0.542(5) 1 calc PR A 1
H10B H 0.0914 -0.6962 0.3401 0.018 Uiso 0.542(5) 1 calc PR A 1
H10C H 0.1668 -0.6281 0.3553 0.018 Uiso 0.458(5) 1 d PR A 2
H10D H -0.0966 -0.6541 0.3495 0.018 Uiso 0.458(5) 1 d PR A 2
C12 C -0.4311(6) -0.3116(6) 0.41852(12) 0.0360(7) Uani 1 1 d . . .
H12A H -0.5808 -0.3250 0.4401 0.054 Uiso 0.542(5) 1 calc PR A 1
H12B H -0.4958 -0.1695 0.3889 0.054 Uiso 0.542(5) 1 calc PR A 1
H12C H -0.3251 -0.2836 0.4447 0.054 Uiso 0.542(5) 1 calc PR A 1
H12D H -0.4948 -0.1675 0.3894 0.054 Uiso 0.458(5) 1 d PR A 2
H12E H -0.4968 -0.2524 0.4566 0.054 Uiso 0.458(5) 1 d PR A 2
H12F H -0.4945 -0.4329 0.4112 0.054 Uiso 0.458(5) 1 d PR A 2
C11A C -0.2565(9) -0.5643(9) 0.38933(19) 0.0207(10) Uiso 0.542(5) 1 d P A 1
H11A H -0.3639 -0.5919 0.3623 0.025 Uiso 0.542(5) 1 calc PR A 1
C13A C -0.1549(10) -0.7882(9) 0.4349(2) 0.0244(11) Uiso 0.542(5) 1 d P A 1
H13A H -0.3042 -0.8048 0.4559 0.037 Uiso 0.542(5) 1 calc PR A 1
H13B H -0.0515 -0.7600 0.4617 0.037 Uiso 0.542(5) 1 calc PR A 1
H13C H -0.0437 -0.9433 0.4165 0.037 Uiso 0.542(5) 1 calc PR A 1
C11B C -0.1254(11) -0.4413(11) 0.4159(2) 0.0230(13) Uiso 0.458(5) 1 d P A 2
H11B H -0.0606 -0.3168 0.4227 0.028 Uiso 0.458(5) 1 calc PR A 2
C13B C -0.0268(12) -0.6633(11) 0.4619(2) 0.0260(13) Uiso 0.458(5) 1 d P A 2
H13D H -0.0906 -0.6014 0.4998 0.039 Uiso 0.458(5) 1 calc PR A 2
H13E H 0.1660 -0.7471 0.4599 0.039 Uiso 0.458(5) 1 calc PR A 2
H13F H -0.0925 -0.7840 0.4555 0.039 Uiso 0.458(5) 1 calc PR A 2

loop_
_atom_site_aniso_label
_atom_site_aniso_U_11
_atom_site_aniso_U_22
_atom_site_aniso_U_33
_atom_site_aniso_U_23
_atom_site_aniso_U_13
_atom_site_aniso_U_12
Na1 0.0092(4) 0.0104(4) 0.0160(4) -0.0014(3) -0.0006(3) -0.0047(4)
O1W 0.0092(8) 0.0103(8) 0.0197(8) -0.0043(6) 0.0004(6) -0.0047(6)
O2W 0.0122(8) 0.0098(8) 0.0153(7) -0.0020(6) 0.0008(6) -0.0046(6)
O1 0.0100(8) 0.0104(7) 0.0155(7) -0.0030(6) 0.0010(5) -0.0047(6)
O2 0.0097(8) 0.0106(7) 0.0155(7) -0.0023(6) -0.0012(5) -0.0046(6)
C1 0.0106(10) 0.0072(9) 0.0128(9) -0.0001(7) -0.0005(7) -0.0045(8)
C2 0.0108(10) 0.0106(10) 0.0128(9) -0.0023(7) -0.0010(7) -0.0055(8)
C3 0.0139(11) 0.0140(11) 0.0149(10) -0.0026(8) -0.0003(8) -0.0051(9)
C4 0.0113(10) 0.0091(10) 0.0128(9) -0.0034(7) 0.0015(7) -0.0039(8)
C5 0.0123(11) 0.0122(10) 0.0159(10) -0.0032(8) -0.0011(8) -0.0048(9)
C6 0.0141(11) 0.0137(11) 0.0166(10) -0.0032(8) 0.0006(8) -0.0087(9)
C7 0.0133(11) 0.0111(10) 0.0135(9) -0.0017(8) 0.0014(7) -0.0044(9)
C8 0.0129(11) 0.0141(11) 0.0143(9) -0.0023(8) -0.0014(7) -0.0051(9)
C9 0.0111(10) 0.0112(10) 0.0157(10) -0.0026(8) 0.0007(7) -0.0056(9)
C10 0.0166(12) 0.0133(11) 0.0139(10) 0.0004(8) -0.0007(8) -0.0060(9)
C12 0.0302(17) 0.0361(17) 0.0270(14) 0.0040(12) 0.0077(11) -0.0054(14)

loop_
_atom_type_symbol
_atom_type_description
_atom_type_scat_dispersion_real
_atom_type_scat_dispersion_imag
_atom_type_scat_source
C C 0.0033 0.0016 'International Tables Vol C Tables 4.2.6.8 and 6.1.1.4'
H H 0.0000 0.0000 'International Tables Vol C Tables 4.2.6.8 and 6.1.1.4'
O O 0.0106 0.0060 'International Tables Vol C Tables 4.2.6.8 and 6.1.1.4'
Na Na 0.0362 0.0249 'International Tables Vol C Tables 4.2.6.8 and 6.1.1.4'

loop_
_geom_angle_atom_site_label_1
_geom_angle_atom_site_label_2
_geom_angle_atom_site_label_3
_geom_angle
_geom_angle_site_symmetry_1
_geom_angle_site_symmetry_3
O1 Na1 O2 100.59(6) 1_455 .
O1 Na1 O1W 88.42(6) 1_455 2_365
O2 Na1 O1W 166.38(7) . 2_365
O1 Na1 O2W 161.84(7) 1_455 .
O2 Na1 O2W 88.86(6) . .
O1W Na1 O2W 79.82(6) 2_365 .
O1 Na1 O1W 107.84(6) 1_455 .
O2 Na1 O1W 97.02(6) . .
O1W Na1 O1W 89.80(6) 2_365 .
O2W Na1 O1W 86.08(6) . .
O1 Na1 Na1 101.50(5) 1_455 2_365
O2 Na1 Na1 139.96(6) . 2_365
O1W Na1 Na1 45.53(4) 2_365 2_365
O2W Na1 Na1 80.09(5) . 2_365
O1W Na1 Na1 44.26(4) . 2_365
Na1 O1W Na1 90.20(6) 2_365 .
C1 O1 Na1 124.57(13) . 1_655
C1 O2 Na1 136.31(14) . .
O1 C1 O2 123.96(19) . .
O1 C1 C2 117.21(18) . .
O2 C1 C2 118.81(18) . .
C4 C2 C3 111.96(17) . .
C4 C2 C1 108.58(17) . .
C3 C2 C1 113.89(17) . .
C9 C4 C5 118.2(2) . .
C9 C4 C2 120.71(18) . .
C5 C4 C2 121.12(18) . .
C6 C5 C4 120.9(2) . .
C5 C6 C7 121.2(2) . .
C6 C7 C8 117.9(2) . .
C6 C7 C10 121.51(19) . .
C8 C7 C10 120.62(19) . .
C9 C8 C7 121.0(2) . .
C4 C9 C8 120.84(19) . .
C7 C10 C11A 114.7(2) . .
C7 C10 C11B 114.1(3) . .
C11A C10 C11B 57.8(3) . .
C11B C12 C11A 56.3(3) . .
C10 C11A C13A 110.5(3) . .
C10 C11A C12 107.6(3) . .
C13A C11A C12 110.1(3) . .
C13B C11B C10 110.3(4) . .
C13B C11B C12 109.3(4) . .
C10 C11B C12 108.4(4) . .

loop_
_geom_bond_atom_site_label_1
_geom_bond_atom_site_label_2
_geom_bond_distance
_geom_bond_site_symmetry_2
Na1 O1 2.3043(17) 1_455
Na1 O2 2.3288(17) .
Na1 O1W 2.3428(18) 2_365
Na1 O2W 2.3445(17) .
Na1 O1W 2.3955(18) .
Na1 Na1 3.3566(17) 2_365
O1W Na1 2.3428(18) 2_365
O1 C1 1.259(2) .
O1 Na1 2.3043(17) 1_655
O2 C1 1.268(2) .
C1 C2 1.528(3) .
C2 C4 1.519(3) .
C2 C3 1.528(3) .
C4 C9 1.392(3) .
C4 C5 1.393(3) .
C5 C6 1.390(3) .
C6 C7 1.391(3) .
C7 C8 1.396(3) .
C7 C10 1.512(3) .
C8 C9 1.393(3) .
C10 C11A 1.525(5) .
C10 C11B 1.535(6) .
C12 C11B 1.554(7) .
C12 C11A 1.580(6) .
C11A C13A 1.528(6) .
C11B C13B 1.527(8) .
